data_4334920
loop_
_publ_author_name
'N. Barrier'
'O. I. Lebedev'
'Md. Motin Seikh'
'F. Porcher'
'B. Raveau'

_publ_contact_author_address
; 
Laboratoire CRISMAT 
UMR6508 
6 Boulevard du Mar\'echal Juin 
14050 CAEN cedex 4 FRANCE
;
_publ_contact_author_email nicolas.barrier@ensicaen.fr
_publ_contact_author_fax
;
+33 2 31 95 16 00
;
_publ_contact_author_name
;
Nicolas Barrier
;
_publ_contact_author_phone
;
+33 2 31 45 26 31
;
_publ_section_title
;
 Impact of Mn3+ upon Structure and Magnetism of the Perovskite Derivative
 Pb2-xBaxFeMnO5 (x~ 0.7)
;
_journal_name_full 'Inorganic Chemistry'
_journal_page_first 6073
_journal_page_last 6082
_journal_paper_doi 10.1021/ic400426m
_journal_volume 52
_journal_year 2013
_chemical_formula_sum 'Ba0.738 Fe1.026 Mn0.974 O5 Pb1.262'
_chemical_formula_weight 553.6
_chemical_name_systematic ' ?'
_space_group_IT_number 62
_symmetry_cell_setting orthorhombic
_symmetry_Int_Tables_number 62
_symmetry_space_group_name_Hall '-P 2ac 2n'
_symmetry_space_group_name_H-M 'P n m a'
_audit_creation_method 'Jana2006 Version : 02/07/2012'
_cell_angle_alpha 90
_cell_angle_beta 90
_cell_angle_gamma 90
_cell_formula_units_Z 4
_cell_length_a 5.7897(4)
_cell_length_b 3.8925(3)
_cell_length_c 21.4036(17)
_cell_measurement_temperature 293
_cell_volume 482.36(6)
_diffrn_ambient_temperature 293
_diffrn_detector_type PSD
_diffrn_measurement_device_type '3T2 diffractometer'
_diffrn_radiation_probe neutron
_diffrn_radiation_type neutron
_diffrn_radiation_wavelength 1.22515
_diffrn_source 'neutron LLB'
_diffrn_source_type neutron
_exptl_absorpt_coefficient_mu 0.009
_exptl_crystal_density_diffrn 7.6212
_exptl_crystal_F_000 943
_pd_char_colour black
_pd_meas_2theta_range_inc 0.05
_pd_meas_2theta_range_max 121.030
_pd_meas_2theta_range_min 4.580
_pd_meas_number_of_points 2330
_pd_meas_scan_method cont
_pd_proc_2theta_range_inc 0.05
_pd_proc_2theta_range_max 121.03
_pd_proc_2theta_range_min 4.58
_pd_proc_ls_background_function '12 Legendre polynoms'
_pd_proc_ls_pref_orient_corr none
_pd_proc_ls_profile_function Pseudo-Voigt
_pd_proc_ls_prof_R_factor 0.0238
_pd_proc_ls_prof_wR_expected 0.0155
_pd_proc_ls_prof_wR_factor 0.0301
_pd_spec_mount_mode transmission
_refine_diff_density_max 0.54
_refine_diff_density_min -0.53
_refine_ls_goodness_of_fit_all 1.95
_refine_ls_number_constraints 9
_refine_ls_number_parameters 47
_refine_ls_number_restraints 0
_refine_ls_R_factor_all 0.0226
_refine_ls_R_factor_gt 0.0224
_refine_ls_shift/su_max 0.0054
_refine_ls_shift/su_mean 0.0012
_refine_ls_weighting_scheme sigma
_refine_ls_wR_factor_all 0.0288
_refine_ls_wR_factor_gt 0.0288
_cod_data_source_file ic400426m_si_001.cif
_cod_data_source_block I
_cod_original_sg_symbol_Hall '-P -2xabc;-2yb;-2zac'
_cod_database_code 4334920
_cod_database_fobs_code 4334920

loop_
_symmetry_equiv_pos_site_id
_symmetry_equiv_pos_as_xyz
1 x,y,z
2 -x+1/2,-y,z+1/2
3 -x,y+1/2,-z
4 x+1/2,-y+1/2,-z+1/2
5 -x,-y,-z
6 x+1/2,y,-z+1/2
7 x,-y+1/2,z
8 -x+1/2,y+1/2,z+1/2

loop_
_atom_site_label
_atom_site_type_symbol
_atom_site_fract_x
_atom_site_fract_y
_atom_site_fract_z
_atom_site_adp_type
_atom_site_U_iso_or_equiv
_atom_site_symmetry_multiplicity
_atom_site_occupancy
_atom_site_calc_flag
Pb1 Pb 0.0464(13) 0.25 0.5707(2) Uiso 0.0109(12) 4 1 d
Pb2 Pb 0.562(2) 0.25 0.6873(5) Uiso 0.014(3) 4 0.26(4) d
Ba2 Ba 0.562(2) 0.25 0.6873(5) Uiso 0.014(3) 4 0.74(4) d
Fe1 Fe 0.465(2) 0.25 0.4427(5) Uiso 0.001(3) 4 0.603(14) d
Mn1 Mn 0.465(2) 0.25 0.4427(5) Uiso 0.001(3) 4 0.397(14) d
Fe2 Fe 0.921(5) 0.25 0.3100(13) Uiso 0.003(6) 4 0.426(12) d
Mn2 Mn 0.921(5) 0.25 0.3100(13) Uiso 0.003(6) 4 0.574(12) d
O1 O 0.056(2) 0.25 0.6766(4) Uiso 0.009(2) 4 1 d
O2 O 0.676(2) 0.25 0.2476(6) Uiso 0.014(3) 4 1 d
O3 O 0.5746(19) 0.25 0.5346(4) Uiso 0.012(2) 4 1 d
O4 O 0.1931(17) 0.25 0.3932(5) Uiso 0.010(2) 4 1 d
O5 O 0.7047(19) 0.25 0.3861(5) Uiso 0.013(2) 4 1 d

loop_
_atom_type_symbol
_atom_type_scat_length_neutron
_atom_type_scat_source
Ba 5.070 International_Tables_Vol_C
Fe 9.450 International_Tables_Vol_C
Mn -3.730 International_Tables_Vol_C
O 5.803 International_Tables_Vol_C
Pb 9.405 International_Tables_Vol_C

loop_
_geom_angle_atom_site_label_1
_geom_angle_atom_site_label_2
_geom_angle_atom_site_label_3
_geom_angle_site_symmetry_1
_geom_angle_site_symmetry_3
_geom_angle
O1 Pb1 O3 . 1_455 107.2(5)
O1 Pb1 O4 . 3_546 72.9(3)
O1 Pb1 O4 . 3_556 72.9(3)
O1 Pb1 O5 . 3_646 68.2(3)
O1 Pb1 O5 . 3_656 68.2(3)
O3 Pb1 O4 1_455 3_546 63.4(3)
O3 Pb1 O4 1_455 3_556 63.4(3)
O3 Pb1 O5 1_455 3_646 129.2(2)
O3 Pb1 O5 1_455 3_656 129.2(2)
O4 Pb1 O4 3_546 3_556 101.6(4)
O4 Pb1 O5 3_546 3_646 67.4(3)
O4 Pb1 O5 3_546 3_656 141.2(4)
O4 Pb1 O5 3_556 3_646 141.2(4)
O4 Pb1 O5 3_556 3_656 67.4(3)
O5 Pb1 O5 3_646 3_656 97.3(3)
Ba2 Pb2 O1 . . 0
Ba2 Pb2 O1 . 1_655 0
Ba2 Pb2 O1 . 4_556 0
Ba2 Pb2 O2 . 2_655 0
Ba2 Pb2 O2 . 2_665 0
Ba2 Pb2 O2 . 3_646 0
Ba2 Pb2 O2 . 3_656 0
Ba2 Pb2 O4 . 3_646 0
Ba2 Pb2 O4 . 3_656 0
Ba2 Pb2 O5 . 3_646 0
Ba2 Pb2 O5 . 3_656 0
O1 Pb2 O1 . 1_655 170.9(5)
O1 Pb2 O1 . 4_556 93.8(5)
O1 Pb2 O2 . 2_655 125.4(4)
O1 Pb2 O2 . 2_665 125.4(4)
O1 Pb2 O2 . 3_646 62.7(4)
O1 Pb2 O2 . 3_656 62.7(4)
O1 Pb2 O4 . 3_646 115.6(4)
O1 Pb2 O4 . 3_656 115.6(4)
O1 Pb2 O5 . 3_646 55.5(3)
O1 Pb2 O5 . 3_656 55.5(3)
O1 Pb2 O1 1_655 4_556 95.3(5)
O1 Pb2 O2 1_655 2_655 59.6(3)
O1 Pb2 O2 1_655 2_665 59.6(3)
O1 Pb2 O2 1_655 3_646 122.6(4)
O1 Pb2 O2 1_655 3_656 122.6(4)
O1 Pb2 O4 1_655 3_646 58.4(3)
O1 Pb2 O4 1_655 3_656 58.4(3)
O1 Pb2 O5 1_655 3_646 118.7(4)
O1 Pb2 O5 1_655 3_656 118.7(4)
O1 Pb2 O2 4_556 2_655 62.8(3)
O1 Pb2 O2 4_556 2_665 62.8(3)
O1 Pb2 O2 4_556 3_646 59.4(3)
O1 Pb2 O2 4_556 3_656 59.4(3)
O1 Pb2 O4 4_556 3_646 126.0(4)
O1 Pb2 O4 4_556 3_656 126.0(4)
O1 Pb2 O5 4_556 3_646 121.9(4)
O1 Pb2 O5 4_556 3_656 121.9(4)
O2 Pb2 O2 2_655 2_665 88.7(4)
O2 Pb2 O2 2_655 3_646 63.0(3)
O2 Pb2 O2 2_655 3_656 122.1(5)
O2 Pb2 O4 2_655 3_646 63.2(3)
O2 Pb2 O4 2_655 3_656 118.0(5)
O2 Pb2 O5 2_655 3_646 94.1(2)
O2 Pb2 O5 2_655 3_656 175.3(5)
O2 Pb2 O2 2_665 3_646 122.1(5)
O2 Pb2 O2 2_665 3_656 63.0(3)
O2 Pb2 O4 2_665 3_646 118.0(5)
O2 Pb2 O4 2_665 3_656 63.2(3)
O2 Pb2 O5 2_665 3_646 175.3(5)
O2 Pb2 O5 2_665 3_656 94.1(2)
O2 Pb2 O2 3_646 3_656 89.6(4)
O2 Pb2 O4 3_646 3_646 94.0(2)
O2 Pb2 O4 3_646 3_656 174.6(5)
O2 Pb2 O5 3_646 3_646 62.6(3)
O2 Pb2 O5 3_646 3_656 118.3(5)
O2 Pb2 O4 3_656 3_646 174.6(5)
O2 Pb2 O4 3_656 3_656 94.0(2)
O2 Pb2 O5 3_656 3_646 118.3(5)
O2 Pb2 O5 3_656 3_656 62.6(3)
O4 Pb2 O4 3_646 3_656 82.2(3)
O4 Pb2 O5 3_646 3_646 60.3(3)
O4 Pb2 O5 3_646 3_656 112.1(4)
O4 Pb2 O5 3_656 3_646 112.1(4)
O4 Pb2 O5 3_656 3_656 60.3(3)
O5 Pb2 O5 3_646 3_656 82.9(4)
Pb2 Ba2 O1 . . 0
Pb2 Ba2 O1 . 1_655 0
Pb2 Ba2 O1 . 4_556 0
Pb2 Ba2 O2 . 2_655 0
Pb2 Ba2 O2 . 2_665 0
Pb2 Ba2 O2 . 3_646 0
Pb2 Ba2 O2 . 3_656 0
Pb2 Ba2 O4 . 3_646 0
Pb2 Ba2 O4 . 3_656 0
Pb2 Ba2 O5 . 3_646 0
Pb2 Ba2 O5 . 3_656 0
O1 Ba2 O1 . 1_655 170.9(5)
O1 Ba2 O1 . 4_556 93.8(5)
O1 Ba2 O2 . 2_655 125.4(4)
O1 Ba2 O2 . 2_665 125.4(4)
O1 Ba2 O2 . 3_646 62.7(4)
O1 Ba2 O2 . 3_656 62.7(4)
O1 Ba2 O4 . 3_646 115.6(4)
O1 Ba2 O4 . 3_656 115.6(4)
O1 Ba2 O5 . 3_646 55.5(3)
O1 Ba2 O5 . 3_656 55.5(3)
O1 Ba2 O1 1_655 4_556 95.3(5)
O1 Ba2 O2 1_655 2_655 59.6(3)
O1 Ba2 O2 1_655 2_665 59.6(3)
O1 Ba2 O2 1_655 3_646 122.6(4)
O1 Ba2 O2 1_655 3_656 122.6(4)
O1 Ba2 O4 1_655 3_646 58.4(3)
O1 Ba2 O4 1_655 3_656 58.4(3)
O1 Ba2 O5 1_655 3_646 118.7(4)
O1 Ba2 O5 1_655 3_656 118.7(4)
O1 Ba2 O2 4_556 2_655 62.8(3)
O1 Ba2 O2 4_556 2_665 62.8(3)
O1 Ba2 O2 4_556 3_646 59.4(3)
O1 Ba2 O2 4_556 3_656 59.4(3)
O1 Ba2 O4 4_556 3_646 126.0(4)
O1 Ba2 O4 4_556 3_656 126.0(4)
O1 Ba2 O5 4_556 3_646 121.9(4)
O1 Ba2 O5 4_556 3_656 121.9(4)
O2 Ba2 O2 2_655 2_665 88.7(4)
O2 Ba2 O2 2_655 3_646 63.0(3)
O2 Ba2 O2 2_655 3_656 122.1(5)
O2 Ba2 O4 2_655 3_646 63.2(3)
O2 Ba2 O4 2_655 3_656 118.0(5)
O2 Ba2 O5 2_655 3_646 94.1(2)
O2 Ba2 O5 2_655 3_656 175.3(5)
O2 Ba2 O2 2_665 3_646 122.1(5)
O2 Ba2 O2 2_665 3_656 63.0(3)
O2 Ba2 O4 2_665 3_646 118.0(5)
O2 Ba2 O4 2_665 3_656 63.2(3)
O2 Ba2 O5 2_665 3_646 175.3(5)
O2 Ba2 O5 2_665 3_656 94.1(2)
O2 Ba2 O2 3_646 3_656 89.6(4)
O2 Ba2 O4 3_646 3_646 94.0(2)
O2 Ba2 O4 3_646 3_656 174.6(5)
O2 Ba2 O5 3_646 3_646 62.6(3)
O2 Ba2 O5 3_646 3_656 118.3(5)
O2 Ba2 O4 3_656 3_646 174.6(5)
O2 Ba2 O4 3_656 3_656 94.0(2)
O2 Ba2 O5 3_656 3_646 118.3(5)
O2 Ba2 O5 3_656 3_656 62.6(3)
O4 Ba2 O4 3_646 3_656 82.2(3)
O4 Ba2 O5 3_646 3_646 60.3(3)
O4 Ba2 O5 3_646 3_656 112.1(4)
O4 Ba2 O5 3_656 3_646 112.1(4)
O4 Ba2 O5 3_656 3_656 60.3(3)
O5 Ba2 O5 3_646 3_656 82.9(4)
Mn1 Fe1 O3 . . 0
Mn1 Fe1 O3 . 3_646 0
Mn1 Fe1 O3 . 3_656 0
Mn1 Fe1 O4 . . 0
Mn1 Fe1 O5 . . 0
O3 Fe1 O3 . 3_646 78.8(4)
O3 Fe1 O3 . 3_656 78.8(4)
O3 Fe1 O4 . . 141.8(8)
O3 Fe1 O5 . . 113.2(8)
O3 Fe1 O3 3_646 3_656 149.2(7)
O3 Fe1 O4 3_646 . 92.3(5)
O3 Fe1 O5 3_646 . 104.1(4)
O3 Fe1 O4 3_656 . 92.3(5)
O3 Fe1 O5 3_656 . 104.1(4)
O4 Fe1 O5 . . 104.9(7)
Fe1 Mn1 O3 . . 0
Fe1 Mn1 O3 . 3_646 0
Fe1 Mn1 O3 . 3_656 0
Fe1 Mn1 O4 . . 0
Fe1 Mn1 O5 . . 0
O3 Mn1 O3 . 3_646 78.8(4)
O3 Mn1 O3 . 3_656 78.8(4)
O3 Mn1 O4 . . 141.8(8)
O3 Mn1 O5 . . 113.2(8)
O3 Mn1 O3 3_646 3_656 149.2(7)
O3 Mn1 O4 3_646 . 92.3(5)
O3 Mn1 O5 3_646 . 104.1(4)
O3 Mn1 O4 3_656 . 92.3(5)
O3 Mn1 O5 3_656 . 104.1(4)
O4 Mn1 O5 . . 104.9(7)
Mn2 Fe2 O1 . 3_646 0
Mn2 Fe2 O1 . 3_656 0
Mn2 Fe2 O2 . . 0
Mn2 Fe2 O2 . 4_555 0
Mn2 Fe2 O4 . 1_655 0
Mn2 Fe2 O5 . . 0
O1 Fe2 O1 3_646 3_656 161.6(17)
O1 Fe2 O2 3_646 . 98.5(9)
O1 Fe2 O2 3_646 4_555 92.4(9)
O1 Fe2 O4 3_646 1_655 81.2(9)
O1 Fe2 O5 3_646 . 85.7(9)
O1 Fe2 O2 3_656 . 98.5(9)
O1 Fe2 O2 3_656 4_555 92.4(9)
O1 Fe2 O4 3_656 1_655 81.2(9)
O1 Fe2 O5 3_656 . 85.7(9)
O2 Fe2 O2 . 4_555 96.8(13)
O2 Fe2 O4 . 1_655 174.8(16)
O2 Fe2 O5 . . 95.8(14)
O2 Fe2 O4 4_555 1_655 88.3(12)
O2 Fe2 O5 4_555 . 167.4(18)
O4 Fe2 O5 1_655 . 79.1(10)
Fe2 Mn2 O1 . 3_646 0
Fe2 Mn2 O1 . 3_656 0
Fe2 Mn2 O2 . . 0
Fe2 Mn2 O2 . 4_555 0
Fe2 Mn2 O4 . 1_655 0
Fe2 Mn2 O5 . . 0
O1 Mn2 O1 3_646 3_656 161.6(17)
O1 Mn2 O2 3_646 . 98.5(9)
O1 Mn2 O2 3_646 4_555 92.4(9)
O1 Mn2 O4 3_646 1_655 81.2(9)
O1 Mn2 O5 3_646 . 85.7(9)
O1 Mn2 O2 3_656 . 98.5(9)
O1 Mn2 O2 3_656 4_555 92.4(9)
O1 Mn2 O4 3_656 1_655 81.2(9)
O1 Mn2 O5 3_656 . 85.7(9)
O2 Mn2 O2 . 4_555 96.8(13)
O2 Mn2 O4 . 1_655 174.8(16)
O2 Mn2 O5 . . 95.8(14)
O2 Mn2 O4 4_555 1_655 88.3(12)
O2 Mn2 O5 4_555 . 167.4(18)
O4 Mn2 O5 1_655 . 79.1(10)
Pb1 O1 Pb2 . 1_455 93.1(5)
Pb1 O1 Pb2 . . 95.9(5)
Pb1 O1 Pb2 . 4_456 179.2(7)
Pb1 O1 Ba2 . 1_455 93.1(5)
Pb1 O1 Ba2 . . 95.9(5)
Pb1 O1 Ba2 . 4_456 179.2(7)
Pb1 O1 Fe2 . 3_646 98.5(8)
Pb1 O1 Fe2 . 3_656 98.5(8)
Pb1 O1 Mn2 . 3_646 98.5(8)
Pb1 O1 Mn2 . 3_656 98.5(8)
Pb1 O1 O2 . 2_555 121.9(4)
Pb1 O1 O2 . 2_565 121.9(4)
Pb1 O1 O2 . 3_646 124.0(4)
Pb1 O1 O2 . 3_656 124.0(4)
Pb1 O1 O4 . 3_546 57.5(3)
Pb1 O1 O4 . 3_556 57.5(3)
Pb1 O1 O5 . 3_646 61.5(3)
Pb1 O1 O5 . 3_656 61.5(3)
Pb2 O1 Pb2 1_455 . 170.9(5)
Pb2 O1 Pb2 1_455 4_456 86.1(4)
Pb2 O1 Ba2 1_455 1_455 0.0(5)
Pb2 O1 Ba2 1_455 . 170.9(5)
Pb2 O1 Ba2 1_455 4_456 86.1(4)
Pb2 O1 Fe2 1_455 3_646 93.1(10)
Pb2 O1 Fe2 1_455 3_656 93.1(10)
Pb2 O1 Mn2 1_455 3_646 93.1(10)
Pb2 O1 Mn2 1_455 3_656 93.1(10)
Pb2 O1 O2 1_455 2_555 58.6(3)
Pb2 O1 O2 1_455 2_565 58.6(3)
Pb2 O1 O2 1_455 3_646 118.4(4)
Pb2 O1 O2 1_455 3_656 118.4(4)
Pb2 O1 O4 1_455 3_546 62.4(3)
Pb2 O1 O4 1_455 3_556 62.4(3)
Pb2 O1 O5 1_455 3_646 122.9(4)
Pb2 O1 O5 1_455 3_656 122.9(4)
Pb2 O1 Pb2 . 4_456 84.9(4)
Pb2 O1 Ba2 . 1_455 170.9(5)
Pb2 O1 Ba2 . . 0.0(5)
Pb2 O1 Ba2 . 4_456 84.9(4)
Pb2 O1 Fe2 . 3_646 85.5(10)
Pb2 O1 Fe2 . 3_656 85.5(10)
Pb2 O1 Mn2 . 3_646 85.5(10)
Pb2 O1 Mn2 . 3_656 85.5(10)
Pb2 O1 O2 . 2_555 115.8(4)
Pb2 O1 O2 . 2_565 115.8(4)
Pb2 O1 O2 . 3_646 55.8(3)
Pb2 O1 O2 . 3_656 55.8(3)
Pb2 O1 O4 . 3_546 123.2(3)
Pb2 O1 O4 . 3_556 123.2(3)
Pb2 O1 O5 . 3_646 62.3(3)
Pb2 O1 O5 . 3_656 62.3(3)
Pb2 O1 Ba2 4_456 1_455 86.1(4)
Pb2 O1 Ba2 4_456 . 84.9(4)
Pb2 O1 Ba2 4_456 4_456 0.0(5)
Pb2 O1 Fe2 4_456 3_646 81.6(8)
Pb2 O1 Fe2 4_456 3_656 81.6(8)
Pb2 O1 Mn2 4_456 3_646 81.6(8)
Pb2 O1 Mn2 4_456 3_656 81.6(8)
Pb2 O1 O2 4_456 2_555 57.7(3)
Pb2 O1 O2 4_456 2_565 57.7(3)
Pb2 O1 O2 4_456 3_646 56.5(3)
Pb2 O1 O2 4_456 3_656 56.5(3)
Pb2 O1 O4 4_456 3_546 122.0(4)
Pb2 O1 O4 4_456 3_556 122.0(4)
Pb2 O1 O5 4_456 3_646 118.9(4)
Pb2 O1 O5 4_456 3_656 118.9(4)
Ba2 O1 Ba2 1_455 . 170.9(5)
Ba2 O1 Ba2 1_455 4_456 86.1(4)
Ba2 O1 Fe2 1_455 3_646 93.1(10)
Ba2 O1 Fe2 1_455 3_656 93.1(10)
Ba2 O1 Mn2 1_455 3_646 93.1(10)
Ba2 O1 Mn2 1_455 3_656 93.1(10)
Ba2 O1 O2 1_455 2_555 58.6(3)
Ba2 O1 O2 1_455 2_565 58.6(3)
Ba2 O1 O2 1_455 3_646 118.4(4)
Ba2 O1 O2 1_455 3_656 118.4(4)
Ba2 O1 O4 1_455 3_546 62.4(3)
Ba2 O1 O4 1_455 3_556 62.4(3)
Ba2 O1 O5 1_455 3_646 122.9(4)
Ba2 O1 O5 1_455 3_656 122.9(4)
Ba2 O1 Ba2 . 4_456 84.9(4)
Ba2 O1 Fe2 . 3_646 85.5(10)
Ba2 O1 Fe2 . 3_656 85.5(10)
Ba2 O1 Mn2 . 3_646 85.5(10)
Ba2 O1 Mn2 . 3_656 85.5(10)
Ba2 O1 O2 . 2_555 115.8(4)
Ba2 O1 O2 . 2_565 115.8(4)
Ba2 O1 O2 . 3_646 55.8(3)
Ba2 O1 O2 . 3_656 55.8(3)
Ba2 O1 O4 . 3_546 123.2(3)
Ba2 O1 O4 . 3_556 123.2(3)
Ba2 O1 O5 . 3_646 62.3(3)
Ba2 O1 O5 . 3_656 62.3(3)
Ba2 O1 Fe2 4_456 3_646 81.6(8)
Ba2 O1 Fe2 4_456 3_656 81.6(8)
Ba2 O1 Mn2 4_456 3_646 81.6(8)
Ba2 O1 Mn2 4_456 3_656 81.6(8)
Ba2 O1 O2 4_456 2_555 57.7(3)
Ba2 O1 O2 4_456 2_565 57.7(3)
Ba2 O1 O2 4_456 3_646 56.5(3)
Ba2 O1 O2 4_456 3_656 56.5(3)
Ba2 O1 O4 4_456 3_546 122.0(4)
Ba2 O1 O4 4_456 3_556 122.0(4)
Ba2 O1 O5 4_456 3_646 118.9(4)
Ba2 O1 O5 4_456 3_656 118.9(4)
Fe2 O1 Fe2 3_646 3_656 161.6(13)
Fe2 O1 Mn2 3_646 3_646 0.0(5)
Fe2 O1 Mn2 3_646 3_656 161.6(13)
Fe2 O1 O2 3_646 2_555 43.1(9)
Fe2 O1 O2 3_646 2_565 129.5(10)
Fe2 O1 O2 3_646 3_646 40.4(9)
Fe2 O1 O2 3_646 3_656 122.2(10)
Fe2 O1 O4 3_646 3_546 55.6(9)
Fe2 O1 O4 3_646 3_556 141.7(10)
Fe2 O1 O5 3_646 3_646 48.4(9)
Fe2 O1 O5 3_646 3_656 137.6(10)
Fe2 O1 Mn2 3_656 3_646 161.6(13)
Fe2 O1 Mn2 3_656 3_656 0.0(5)
Fe2 O1 O2 3_656 2_555 129.5(10)
Fe2 O1 O2 3_656 2_565 43.1(9)
Fe2 O1 O2 3_656 3_646 122.2(10)
Fe2 O1 O2 3_656 3_656 40.4(9)
Fe2 O1 O4 3_656 3_546 141.7(10)
Fe2 O1 O4 3_656 3_556 55.6(9)
Fe2 O1 O5 3_656 3_646 137.6(10)
Fe2 O1 O5 3_656 3_656 48.4(9)
Mn2 O1 Mn2 3_646 3_656 161.6(13)
Mn2 O1 O2 3_646 2_555 43.1(9)
Mn2 O1 O2 3_646 2_565 129.5(10)
Mn2 O1 O2 3_646 3_646 40.4(9)
Mn2 O1 O2 3_646 3_656 122.2(10)
Mn2 O1 O4 3_646 3_546 55.6(9)
Mn2 O1 O4 3_646 3_556 141.7(10)
Mn2 O1 O5 3_646 3_646 48.4(9)
Mn2 O1 O5 3_646 3_656 137.6(10)
Mn2 O1 O2 3_656 2_555 129.5(10)
Mn2 O1 O2 3_656 2_565 43.1(9)
Mn2 O1 O2 3_656 3_646 122.2(10)
Mn2 O1 O2 3_656 3_656 40.4(9)
Mn2 O1 O4 3_656 3_546 141.7(10)
Mn2 O1 O4 3_656 3_556 55.6(9)
Mn2 O1 O5 3_656 3_646 137.6(10)
Mn2 O1 O5 3_656 3_656 48.4(9)
O2 O1 O2 2_555 2_565 87.6(4)
O2 O1 O2 2_555 3_646 60.1(3)
O2 O1 O2 2_555 3_656 114.1(4)
O2 O1 O4 2_555 3_546 64.4(3)
O2 O1 O4 2_555 3_556 120.9(5)
O2 O1 O5 2_555 3_646 90.8(2)
O2 O1 O5 2_555 3_656 176.6(5)
O2 O1 O2 2_565 3_646 114.1(4)
O2 O1 O2 2_565 3_656 60.1(3)
O2 O1 O4 2_565 3_546 120.9(5)
O2 O1 O4 2_565 3_556 64.4(3)
O2 O1 O5 2_565 3_646 176.6(5)
O2 O1 O5 2_565 3_656 90.8(2)
O2 O1 O2 3_646 3_656 81.9(4)
O2 O1 O4 3_646 3_546 95.9(2)
O2 O1 O4 3_646 3_556 177.8(3)
O2 O1 O5 3_646 3_646 62.5(3)
O2 O1 O5 3_646 3_656 118.0(5)
O2 O1 O4 3_656 3_546 177.8(3)
O2 O1 O4 3_656 3_556 95.9(2)
O2 O1 O5 3_656 3_646 118.0(5)
O2 O1 O5 3_656 3_656 62.5(3)
O4 O1 O4 3_546 3_556 86.3(4)
O4 O1 O5 3_546 3_646 60.9(3)
O4 O1 O5 3_546 3_656 119.0(4)
O4 O1 O5 3_556 3_646 119.0(4)
O4 O1 O5 3_556 3_656 60.9(3)
O5 O1 O5 3_646 3_656 90.6(4)
Pb2 O2 Pb2 2_654 2_664 88.7(4)
Pb2 O2 Pb2 2_654 3_646 90.7(2)
Pb2 O2 Pb2 2_654 3_656 176.5(6)
Pb2 O2 Ba2 2_654 2_654 0.0(5)
Pb2 O2 Ba2 2_654 2_664 88.7(4)
Pb2 O2 Ba2 2_654 3_646 90.7(2)
Pb2 O2 Ba2 2_654 3_656 176.5(6)
Pb2 O2 Fe2 2_654 . 85.5(7)
Pb2 O2 Fe2 2_654 4_455 97.0(8)
Pb2 O2 Mn2 2_654 . 85.5(7)
Pb2 O2 Mn2 2_654 4_455 97.0(8)
Pb2 O2 O1 2_654 2_554 61.7(4)
Pb2 O2 O1 2_654 2_564 119.6(5)
Pb2 O2 O1 2_654 3_646 60.7(3)
Pb2 O2 O1 2_654 3_656 115.3(5)
Pb2 O2 O2 2_654 4_455 124.1(4)
Pb2 O2 O2 2_654 4_555 58.2(3)
Pb2 O2 O5 2_654 . 115.6(4)
Pb2 O2 Pb2 2_664 3_646 176.5(6)
Pb2 O2 Pb2 2_664 3_656 90.7(2)
Pb2 O2 Ba2 2_664 2_654 88.7(4)
Pb2 O2 Ba2 2_664 2_664 0.0(5)
Pb2 O2 Ba2 2_664 3_646 176.5(6)
Pb2 O2 Ba2 2_664 3_656 90.7(2)
Pb2 O2 Fe2 2_664 . 85.5(7)
Pb2 O2 Fe2 2_664 4_455 97.0(8)
Pb2 O2 Mn2 2_664 . 85.5(7)
Pb2 O2 Mn2 2_664 4_455 97.0(8)
Pb2 O2 O1 2_664 2_554 119.6(5)
Pb2 O2 O1 2_664 2_564 61.7(4)
Pb2 O2 O1 2_664 3_646 115.3(5)
Pb2 O2 O1 2_664 3_656 60.7(3)
Pb2 O2 O2 2_664 4_455 124.1(4)
Pb2 O2 O2 2_664 4_555 58.2(3)
Pb2 O2 O5 2_664 . 115.6(4)
Pb2 O2 Pb2 3_646 3_656 89.6(4)
Pb2 O2 Ba2 3_646 2_654 90.7(2)
Pb2 O2 Ba2 3_646 2_664 176.5(6)
Pb2 O2 Ba2 3_646 3_646 0.0(5)
Pb2 O2 Ba2 3_646 3_656 89.6(4)
Pb2 O2 Fe2 3_646 . 91.0(7)
Pb2 O2 Fe2 3_646 4_455 86.5(7)
Pb2 O2 Mn2 3_646 . 91.0(7)
Pb2 O2 Mn2 3_646 4_455 86.5(7)
Pb2 O2 O1 3_646 2_554 63.0(3)
Pb2 O2 O1 3_646 2_564 121.4(5)
Pb2 O2 O1 3_646 3_646 61.5(4)
Pb2 O2 O1 3_646 3_656 116.5(5)
Pb2 O2 O2 3_646 4_455 58.9(4)
Pb2 O2 O2 3_646 4_555 118.8(4)
Pb2 O2 O5 3_646 . 61.6(3)
Pb2 O2 Ba2 3_656 2_654 176.5(6)
Pb2 O2 Ba2 3_656 2_664 90.7(2)
Pb2 O2 Ba2 3_656 3_646 89.6(4)
Pb2 O2 Ba2 3_656 3_656 0.0(5)
Pb2 O2 Fe2 3_656 . 91.0(7)
Pb2 O2 Fe2 3_656 4_455 86.5(7)
Pb2 O2 Mn2 3_656 . 91.0(7)
Pb2 O2 Mn2 3_656 4_455 86.5(7)
Pb2 O2 O1 3_656 2_554 121.4(5)
Pb2 O2 O1 3_656 2_564 63.0(3)
Pb2 O2 O1 3_656 3_646 116.5(5)
Pb2 O2 O1 3_656 3_656 61.5(4)
Pb2 O2 O2 3_656 4_455 58.9(4)
Pb2 O2 O2 3_656 4_555 118.8(4)
Pb2 O2 O5 3_656 . 61.6(3)
Ba2 O2 Ba2 2_654 2_664 88.7(4)
Ba2 O2 Ba2 2_654 3_646 90.7(2)
Ba2 O2 Ba2 2_654 3_656 176.5(6)
Ba2 O2 Fe2 2_654 . 85.5(7)
Ba2 O2 Fe2 2_654 4_455 97.0(8)
Ba2 O2 Mn2 2_654 . 85.5(7)
Ba2 O2 Mn2 2_654 4_455 97.0(8)
Ba2 O2 O1 2_654 2_554 61.7(4)
Ba2 O2 O1 2_654 2_564 119.6(5)
Ba2 O2 O1 2_654 3_646 60.7(3)
Ba2 O2 O1 2_654 3_656 115.3(5)
Ba2 O2 O2 2_654 4_455 124.1(4)
Ba2 O2 O2 2_654 4_555 58.2(3)
Ba2 O2 O5 2_654 . 115.6(4)
Ba2 O2 Ba2 2_664 3_646 176.5(6)
Ba2 O2 Ba2 2_664 3_656 90.7(2)
Ba2 O2 Fe2 2_664 . 85.5(7)
Ba2 O2 Fe2 2_664 4_455 97.0(8)
Ba2 O2 Mn2 2_664 . 85.5(7)
Ba2 O2 Mn2 2_664 4_455 97.0(8)
Ba2 O2 O1 2_664 2_554 119.6(5)
Ba2 O2 O1 2_664 2_564 61.7(4)
Ba2 O2 O1 2_664 3_646 115.3(5)
Ba2 O2 O1 2_664 3_656 60.7(3)
Ba2 O2 O2 2_664 4_455 124.1(4)
Ba2 O2 O2 2_664 4_555 58.2(3)
Ba2 O2 O5 2_664 . 115.6(4)
Ba2 O2 Ba2 3_646 3_656 89.6(4)
Ba2 O2 Fe2 3_646 . 91.0(7)
Ba2 O2 Fe2 3_646 4_455 86.5(7)
Ba2 O2 Mn2 3_646 . 91.0(7)
Ba2 O2 Mn2 3_646 4_455 86.5(7)
Ba2 O2 O1 3_646 2_554 63.0(3)
Ba2 O2 O1 3_646 2_564 121.4(5)
Ba2 O2 O1 3_646 3_646 61.5(4)
Ba2 O2 O1 3_646 3_656 116.5(5)
Ba2 O2 O2 3_646 4_455 58.9(4)
Ba2 O2 O2 3_646 4_555 118.8(4)
Ba2 O2 O5 3_646 . 61.6(3)
Ba2 O2 Fe2 3_656 . 91.0(7)
Ba2 O2 Fe2 3_656 4_455 86.5(7)
Ba2 O2 Mn2 3_656 . 91.0(7)
Ba2 O2 Mn2 3_656 4_455 86.5(7)
Ba2 O2 O1 3_656 2_554 121.4(5)
Ba2 O2 O1 3_656 2_564 63.0(3)
Ba2 O2 O1 3_656 3_646 116.5(5)
Ba2 O2 O1 3_656 3_656 61.5(4)
Ba2 O2 O2 3_656 4_455 58.9(4)
Ba2 O2 O2 3_656 4_555 118.8(4)
Ba2 O2 O5 3_656 . 61.6(3)
Fe2 O2 Fe2 . 4_455 176.5(14)
Fe2 O2 Mn2 . . 0.0(5)
Fe2 O2 Mn2 . 4_455 176.5(14)
Fe2 O2 O1 . 2_554 136.0(3)
Fe2 O2 O1 . 2_564 136.0(3)
Fe2 O2 O1 . 3_646 41.0(2)
Fe2 O2 O1 . 3_656 41.0(2)
Fe2 O2 O2 . 4_455 134.6(10)
Fe2 O2 O2 . 4_555 41.3(9)
Fe2 O2 O5 . . 43.5(9)
Fe2 O2 Mn2 4_455 . 176.5(14)
Fe2 O2 Mn2 4_455 4_455 0.0(5)
Fe2 O2 O1 4_455 2_554 44.5(3)
Fe2 O2 O1 4_455 2_564 44.5(3)
Fe2 O2 O1 4_455 3_646 138.6(3)
Fe2 O2 O1 4_455 3_656 138.6(3)
Fe2 O2 O2 4_455 4_455 41.9(9)
Fe2 O2 O2 4_455 4_555 142.2(11)
Fe2 O2 O5 4_455 . 133.0(10)
Mn2 O2 Mn2 . 4_455 176.5(14)
Mn2 O2 O1 . 2_554 136.0(3)
Mn2 O2 O1 . 2_564 136.0(3)
Mn2 O2 O1 . 3_646 41.0(2)
Mn2 O2 O1 . 3_656 41.0(2)
Mn2 O2 O2 . 4_455 134.6(10)
Mn2 O2 O2 . 4_555 41.3(9)
Mn2 O2 O5 . . 43.5(9)
Mn2 O2 O1 4_455 2_554 44.5(3)
Mn2 O2 O1 4_455 2_564 44.5(3)
Mn2 O2 O1 4_455 3_646 138.6(3)
Mn2 O2 O1 4_455 3_656 138.6(3)
Mn2 O2 O2 4_455 4_455 41.9(9)
Mn2 O2 O2 4_455 4_555 142.2(11)
Mn2 O2 O5 4_455 . 133.0(10)
O1 O2 O1 2_554 2_564 87.6(4)
O1 O2 O1 2_554 3_646 95.2(2)
O1 O2 O1 2_554 3_656 176.8(5)
O1 O2 O2 2_554 4_455 62.7(4)
O1 O2 O2 2_554 4_555 119.8(4)
O1 O2 O5 2_554 . 124.5(4)
O1 O2 O1 2_564 3_646 176.8(5)
O1 O2 O1 2_564 3_656 95.2(2)
O1 O2 O2 2_564 4_455 62.7(4)
O1 O2 O2 2_564 4_555 119.8(4)
O1 O2 O5 2_564 . 124.5(4)
O1 O2 O1 3_646 3_656 81.9(4)
O1 O2 O2 3_646 4_455 120.1(4)
O1 O2 O2 3_646 4_555 57.3(3)
O1 O2 O5 3_646 . 54.9(3)
O1 O2 O2 3_656 4_455 120.1(4)
O1 O2 O2 3_656 4_555 57.3(3)
O1 O2 O5 3_656 . 54.9(3)
O2 O2 O2 4_455 4_555 175.9(6)
O2 O2 O5 4_455 . 91.1(5)
O2 O2 O5 4_555 . 84.8(4)
Pb1 O3 Fe1 1_655 . 123.7(6)
Pb1 O3 Fe1 1_655 3_646 92.5(5)
Pb1 O3 Fe1 1_655 3_656 92.5(5)
Pb1 O3 Mn1 1_655 . 123.7(6)
Pb1 O3 Mn1 1_655 3_646 92.5(5)
Pb1 O3 Mn1 1_655 3_656 92.5(5)
Pb1 O3 O3 1_655 3_646 118.4(3)
Pb1 O3 O3 1_655 3_656 118.4(3)
Pb1 O3 O4 1_655 3_646 52.6(2)
Pb1 O3 O4 1_655 3_656 52.6(2)
Fe1 O3 Fe1 . 3_646 101.2(4)
Fe1 O3 Fe1 . 3_656 101.2(4)
Fe1 O3 Mn1 . . 0.0(5)
Fe1 O3 Mn1 . 3_646 101.2(4)
Fe1 O3 Mn1 . 3_656 101.2(4)
Fe1 O3 O3 . 3_646 49.8(2)
Fe1 O3 O3 . 3_656 49.8(2)
Fe1 O3 O4 . 3_646 131.8(3)
Fe1 O3 O4 . 3_656 131.8(3)
Fe1 O3 Fe1 3_646 3_656 149.2(7)
Fe1 O3 Mn1 3_646 . 101.2(4)
Fe1 O3 Mn1 3_646 3_646 0.0(5)
Fe1 O3 Mn1 3_646 3_656 149.2(7)
Fe1 O3 O3 3_646 3_646 51.4(4)
Fe1 O3 O3 3_646 3_656 145.4(6)
Fe1 O3 O4 3_646 3_646 42.1(4)
Fe1 O3 O4 3_646 3_656 125.9(5)
Fe1 O3 Mn1 3_656 . 101.2(4)
Fe1 O3 Mn1 3_656 3_646 149.2(7)
Fe1 O3 Mn1 3_656 3_656 0.0(5)
Fe1 O3 O3 3_656 3_646 145.4(6)
Fe1 O3 O3 3_656 3_656 51.4(4)
Fe1 O3 O4 3_656 3_646 125.9(5)
Fe1 O3 O4 3_656 3_656 42.1(4)
Mn1 O3 Mn1 . 3_646 101.2(4)
Mn1 O3 Mn1 . 3_656 101.2(4)
Mn1 O3 O3 . 3_646 49.8(2)
Mn1 O3 O3 . 3_656 49.8(2)
Mn1 O3 O4 . 3_646 131.8(3)
Mn1 O3 O4 . 3_656 131.8(3)
Mn1 O3 Mn1 3_646 3_656 149.2(7)
Mn1 O3 O3 3_646 3_646 51.4(4)
Mn1 O3 O3 3_646 3_656 145.4(6)
Mn1 O3 O4 3_646 3_646 42.1(4)
Mn1 O3 O4 3_646 3_656 125.9(5)
Mn1 O3 O3 3_656 3_646 145.4(6)
Mn1 O3 O3 3_656 3_656 51.4(4)
Mn1 O3 O4 3_656 3_646 125.9(5)
Mn1 O3 O4 3_656 3_656 42.1(4)
O3 O3 O3 3_646 3_656 97.2(4)
O3 O3 O4 3_646 3_646 87.4(2)
O3 O3 O4 3_646 3_656 171.0(5)
O3 O3 O4 3_656 3_646 171.0(5)
O3 O3 O4 3_656 3_656 87.4(2)
O4 O3 O4 3_646 3_656 87.1(3)
Pb1 O4 Pb1 3_546 3_556 101.6(4)
Pb1 O4 Pb2 3_546 3_646 86.2(2)
Pb1 O4 Pb2 3_546 3_656 162.3(4)
Pb1 O4 Ba2 3_546 3_646 86.2(2)
Pb1 O4 Ba2 3_546 3_656 162.3(4)
Pb1 O4 Fe1 3_546 . 106.6(4)
Pb1 O4 Mn1 3_546 . 106.6(4)
Pb1 O4 Fe2 3_546 1_455 82.2(5)
Pb1 O4 Mn2 3_546 1_455 82.2(5)
Pb1 O4 O1 3_546 3_546 49.6(2)
Pb1 O4 O1 3_546 3_556 114.3(4)
Pb1 O4 O3 3_546 3_646 63.9(3)
Pb1 O4 O3 3_546 3_656 128.9(4)
Pb1 O4 O5 3_546 1_455 57.7(3)
Pb1 O4 O5 3_546 . 124.6(3)
Pb1 O4 Pb2 3_556 3_646 162.3(4)
Pb1 O4 Pb2 3_556 3_656 86.2(2)
Pb1 O4 Ba2 3_556 3_646 162.3(4)
Pb1 O4 Ba2 3_556 3_656 86.2(2)
Pb1 O4 Fe1 3_556 . 106.6(4)
Pb1 O4 Mn1 3_556 . 106.6(4)
Pb1 O4 Fe2 3_556 1_455 82.2(5)
Pb1 O4 Mn2 3_556 1_455 82.2(5)
Pb1 O4 O1 3_556 3_546 114.3(4)
Pb1 O4 O1 3_556 3_556 49.6(2)
Pb1 O4 O3 3_556 3_646 128.9(4)
Pb1 O4 O3 3_556 3_656 63.9(3)
Pb1 O4 O5 3_556 1_455 57.7(3)
Pb1 O4 O5 3_556 . 124.6(3)
Pb2 O4 Pb2 3_646 3_656 82.2(3)
Pb2 O4 Ba2 3_646 3_646 0.0(5)
Pb2 O4 Ba2 3_646 3_656 82.2(3)
Pb2 O4 Fe1 3_646 . 85.9(4)
Pb2 O4 Mn1 3_646 . 85.9(4)
Pb2 O4 Fe2 3_646 1_455 83.2(6)
Pb2 O4 Mn2 3_646 1_455 83.2(6)
Pb2 O4 O1 3_646 3_546 59.2(3)
Pb2 O4 O1 3_646 3_556 112.8(4)
Pb2 O4 O3 3_646 3_646 68.8(3)
Pb2 O4 O3 3_646 3_656 122.9(5)
Pb2 O4 O5 3_646 1_455 116.5(4)
Pb2 O4 O5 3_646 . 59.5(3)
Pb2 O4 Ba2 3_656 3_646 82.2(3)
Pb2 O4 Ba2 3_656 3_656 0.0(5)
Pb2 O4 Fe1 3_656 . 85.9(4)
Pb2 O4 Mn1 3_656 . 85.9(4)
Pb2 O4 Fe2 3_656 1_455 83.2(6)
Pb2 O4 Mn2 3_656 1_455 83.2(6)
Pb2 O4 O1 3_656 3_546 112.8(4)
Pb2 O4 O1 3_656 3_556 59.2(3)
Pb2 O4 O3 3_656 3_646 122.9(5)
Pb2 O4 O3 3_656 3_656 68.8(3)
Pb2 O4 O5 3_656 1_455 116.5(4)
Pb2 O4 O5 3_656 . 59.5(3)
Ba2 O4 Ba2 3_646 3_656 82.2(3)
Ba2 O4 Fe1 3_646 . 85.9(4)
Ba2 O4 Mn1 3_646 . 85.9(4)
Ba2 O4 Fe2 3_646 1_455 83.2(6)
Ba2 O4 Mn2 3_646 1_455 83.2(6)
Ba2 O4 O1 3_646 3_546 59.2(3)
Ba2 O4 O1 3_646 3_556 112.8(4)
Ba2 O4 O3 3_646 3_646 68.8(3)
Ba2 O4 O3 3_646 3_656 122.9(5)
Ba2 O4 O5 3_646 1_455 116.5(4)
Ba2 O4 O5 3_646 . 59.5(3)
Ba2 O4 Fe1 3_656 . 85.9(4)
Ba2 O4 Mn1 3_656 . 85.9(4)
Ba2 O4 Fe2 3_656 1_455 83.2(6)
Ba2 O4 Mn2 3_656 1_455 83.2(6)
Ba2 O4 O1 3_656 3_546 112.8(4)
Ba2 O4 O1 3_656 3_556 59.2(3)
Ba2 O4 O3 3_656 3_646 122.9(5)
Ba2 O4 O3 3_656 3_656 68.8(3)
Ba2 O4 O5 3_656 1_455 116.5(4)
Ba2 O4 O5 3_656 . 59.5(3)
Fe1 O4 Mn1 . . 0.0(5)
Fe1 O4 Fe2 . 1_455 165.5(10)
Fe1 O4 Mn2 . 1_455 165.5(10)
Fe1 O4 O1 . 3_546 135.5(3)
Fe1 O4 O1 . 3_556 135.5(3)
Fe1 O4 O3 . 3_646 45.6(2)
Fe1 O4 O3 . 3_656 45.6(2)
Fe1 O4 O5 . 1_455 149.1(6)
Fe1 O4 O5 . . 36.9(4)
Mn1 O4 Fe2 . 1_455 165.5(10)
Mn1 O4 Mn2 . 1_455 165.5(10)
Mn1 O4 O1 . 3_546 135.5(3)
Mn1 O4 O1 . 3_556 135.5(3)
Mn1 O4 O3 . 3_646 45.6(2)
Mn1 O4 O3 . 3_656 45.6(2)
Mn1 O4 O5 . 1_455 149.1(6)
Mn1 O4 O5 . . 36.9(4)
Fe2 O4 Mn2 1_455 1_455 0.0(5)
Fe2 O4 O1 1_455 3_546 43.2(2)
Fe2 O4 O1 1_455 3_556 43.2(2)
Fe2 O4 O3 1_455 3_646 136.5(2)
Fe2 O4 O3 1_455 3_656 136.5(2)
Fe2 O4 O5 1_455 1_455 45.4(8)
Fe2 O4 O5 1_455 . 128.6(8)
Mn2 O4 O1 1_455 3_546 43.2(2)
Mn2 O4 O1 1_455 3_556 43.2(2)
Mn2 O4 O3 1_455 3_646 136.5(2)
Mn2 O4 O3 1_455 3_656 136.5(2)
Mn2 O4 O5 1_455 1_455 45.4(8)
Mn2 O4 O5 1_455 . 128.6(8)
O1 O4 O1 3_546 3_556 86.3(3)
O1 O4 O3 3_546 3_646 93.3(2)
O1 O4 O3 3_546 3_656 177.8(5)
O1 O4 O5 3_546 1_455 57.7(3)
O1 O4 O5 3_546 . 118.7(4)
O1 O4 O3 3_556 3_646 177.8(5)
O1 O4 O3 3_556 3_656 93.3(2)
O1 O4 O5 3_556 1_455 57.7(3)
O1 O4 O5 3_556 . 118.7(4)
O3 O4 O3 3_646 3_656 87.1(3)
O3 O4 O5 3_646 1_455 120.3(3)
O3 O4 O5 3_646 . 63.4(3)
O3 O4 O5 3_656 1_455 120.3(3)
O3 O4 O5 3_656 . 63.4(3)
O5 O4 O5 1_455 . 174.0(5)
Pb1 O5 Pb1 3_646 3_656 97.3(4)
Pb1 O5 Pb2 3_646 3_646 89.2(2)
Pb1 O5 Pb2 3_646 3_656 168.5(5)
Pb1 O5 Ba2 3_646 3_646 89.2(2)
Pb1 O5 Ba2 3_646 3_656 168.5(5)
Pb1 O5 Fe1 3_646 . 100.6(4)
Pb1 O5 Mn1 3_646 . 100.6(4)
Pb1 O5 Fe2 3_646 . 86.8(6)
Pb1 O5 Mn2 3_646 . 86.8(6)
Pb1 O5 O1 3_646 3_646 50.2(2)
Pb1 O5 O1 3_646 3_656 115.3(5)
Pb1 O5 O2 3_646 . 112.8(3)
Pb1 O5 O4 3_646 . 122.5(3)
Pb1 O5 O4 3_646 1_655 55.0(3)
Pb1 O5 Pb2 3_656 3_646 168.5(5)
Pb1 O5 Pb2 3_656 3_656 89.2(2)
Pb1 O5 Ba2 3_656 3_646 168.5(5)
Pb1 O5 Ba2 3_656 3_656 89.2(2)
Pb1 O5 Fe1 3_656 . 100.6(4)
Pb1 O5 Mn1 3_656 . 100.6(4)
Pb1 O5 Fe2 3_656 . 86.8(6)
Pb1 O5 Mn2 3_656 . 86.8(6)
Pb1 O5 O1 3_656 3_646 115.3(5)
Pb1 O5 O1 3_656 3_656 50.2(2)
Pb1 O5 O2 3_656 . 112.8(3)
Pb1 O5 O4 3_656 . 122.5(3)
Pb1 O5 O4 3_656 1_655 55.0(3)
Pb2 O5 Pb2 3_646 3_656 82.9(4)
Pb2 O5 Ba2 3_646 3_646 0.0(5)
Pb2 O5 Ba2 3_646 3_656 82.9(4)
Pb2 O5 Fe1 3_646 . 87.5(5)
Pb2 O5 Mn1 3_646 . 87.5(5)
Pb2 O5 Fe2 3_646 . 84.1(7)
Pb2 O5 Mn2 3_646 . 84.1(7)
Pb2 O5 O1 3_646 3_646 62.2(4)
Pb2 O5 O1 3_646 3_656 118.3(5)
Pb2 O5 O2 3_646 . 55.7(3)
Pb2 O5 O4 3_646 . 60.2(3)
Pb2 O5 O4 3_646 1_655 123.6(4)
Pb2 O5 Ba2 3_656 3_646 82.9(4)
Pb2 O5 Ba2 3_656 3_656 0.0(5)
Pb2 O5 Fe1 3_656 . 87.5(5)
Pb2 O5 Mn1 3_656 . 87.5(5)
Pb2 O5 Fe2 3_656 . 84.1(7)
Pb2 O5 Mn2 3_656 . 84.1(7)
Pb2 O5 O1 3_656 3_646 118.3(5)
Pb2 O5 O1 3_656 3_656 62.2(4)
Pb2 O5 O2 3_656 . 55.7(3)
Pb2 O5 O4 3_656 . 60.2(3)
Pb2 O5 O4 3_656 1_655 123.6(4)
Ba2 O5 Ba2 3_646 3_656 82.9(4)
Ba2 O5 Fe1 3_646 . 87.5(5)
Ba2 O5 Mn1 3_646 . 87.5(5)
Ba2 O5 Fe2 3_646 . 84.1(7)
Ba2 O5 Mn2 3_646 . 84.1(7)
Ba2 O5 O1 3_646 3_646 62.2(4)
Ba2 O5 O1 3_646 3_656 118.3(5)
Ba2 O5 O2 3_646 . 55.7(3)
Ba2 O5 O4 3_646 . 60.2(3)
Ba2 O5 O4 3_646 1_655 123.6(4)
Ba2 O5 Fe1 3_656 . 87.5(5)
Ba2 O5 Mn1 3_656 . 87.5(5)
Ba2 O5 Fe2 3_656 . 84.1(7)
Ba2 O5 Mn2 3_656 . 84.1(7)
Ba2 O5 O1 3_656 3_646 118.3(5)
Ba2 O5 O1 3_656 3_656 62.2(4)
Ba2 O5 O2 3_656 . 55.7(3)
Ba2 O5 O4 3_656 . 60.2(3)
Ba2 O5 O4 3_656 1_655 123.6(4)
Fe1 O5 Mn1 . . 0.0(5)
Fe1 O5 Fe2 . . 168.7(11)
Fe1 O5 Mn2 . . 168.7(11)
Fe1 O5 O1 . 3_646 134.6(2)
Fe1 O5 O1 . 3_656 134.6(2)
Fe1 O5 O2 . . 127.9(7)
Fe1 O5 O4 . . 38.2(5)
Fe1 O5 O4 . 1_655 135.8(7)
Mn1 O5 Fe2 . . 168.7(11)
Mn1 O5 Mn2 . . 168.7(11)
Mn1 O5 O1 . 3_646 134.6(2)
Mn1 O5 O1 . 3_656 134.6(2)
Mn1 O5 O2 . . 127.9(7)
Mn1 O5 O4 . . 38.2(5)
Mn1 O5 O4 . 1_655 135.8(7)
Fe2 O5 Mn2 . . 0.0(5)
Fe2 O5 O1 . 3_646 45.9(3)
Fe2 O5 O1 . 3_656 45.9(3)
Fe2 O5 O2 . . 40.7(9)
Fe2 O5 O4 . . 130.5(10)
Fe2 O5 O4 . 1_655 55.5(9)
Mn2 O5 O1 . 3_646 45.9(3)
Mn2 O5 O1 . 3_656 45.9(3)
Mn2 O5 O2 . . 40.7(9)
Mn2 O5 O4 . . 130.5(10)
Mn2 O5 O4 . 1_655 55.5(9)
O1 O5 O1 3_646 3_656 90.6(4)
O1 O5 O2 3_646 . 62.6(3)
O1 O5 O4 3_646 . 122.0(4)
O1 O5 O4 3_646 1_655 61.4(3)
O1 O5 O2 3_656 . 62.6(3)
O1 O5 O4 3_656 . 122.0(4)
O1 O5 O4 3_656 1_655 61.4(3)
O2 O5 O4 . . 89.8(4)
O2 O5 O4 . 1_655 96.3(4)
O4 O5 O4 . 1_655 174.0(5)

loop_
_geom_bond_atom_site_label_1
_geom_bond_atom_site_label_2
_geom_bond_site_symmetry_2
_geom_bond_distance
Pb1 O1 . 2.267(10)
Pb1 O3 1_455 2.839(13)
Pb1 O4 3_546 2.512(8)
Pb1 O4 3_556 2.512(8)
Pb1 O5 3_646 2.592(9)
Pb1 O5 3_656 2.592(9)
Pb2 Ba2 . 0
Pb2 O1 . 2.937(18)
Pb2 O1 1_655 2.871(18)
Pb2 O1 4_556 2.912(14)
Pb2 O2 2_655 2.783(12)
Pb2 O2 2_665 2.783(12)
Pb2 O2 3_646 2.762(12)
Pb2 O2 3_656 2.762(12)
Pb2 O4 3_646 2.961(11)
Pb2 O4 3_656 2.961(11)
Pb2 O5 3_646 2.940(12)
Pb2 O5 3_656 2.940(12)
Ba2 O1 . 2.937(18)
Ba2 O1 1_655 2.871(18)
Ba2 O1 4_556 2.912(14)
Ba2 O2 2_655 2.783(12)
Ba2 O2 2_665 2.783(12)
Ba2 O2 3_646 2.762(12)
Ba2 O2 3_656 2.762(12)
Ba2 O4 3_646 2.961(11)
Ba2 O4 3_656 2.961(11)
Ba2 O5 3_646 2.940(12)
Ba2 O5 3_656 2.940(12)
Fe1 Mn1 . 0
Fe1 O3 . 2.068(14)
Fe1 O3 3_646 2.019(4)
Fe1 O3 3_656 2.019(4)
Fe1 O4 . 1.897(16)
Fe1 O5 . 1.843(16)
Mn1 O3 . 2.068(14)
Mn1 O3 3_646 2.019(4)
Mn1 O3 3_656 2.019(4)
Mn1 O4 . 1.897(16)
Mn1 O5 . 1.843(16)
Fe2 Mn2 . 0
Fe2 O1 3_646 1.972(5)
Fe2 O1 3_656 1.972(5)
Fe2 O2 . 1.95(3)
Fe2 O2 4_555 1.92(3)
Fe2 O4 1_655 2.38(3)
Fe2 O5 . 2.05(3)
Mn2 O1 3_646 1.972(5)
Mn2 O1 3_656 1.972(5)
Mn2 O2 . 1.95(3)
Mn2 O2 4_555 1.92(3)
Mn2 O4 1_655 2.38(3)
Mn2 O5 . 2.05(3)
O1 O2 2_555 2.813(12)
O1 O2 2_565 2.813(12)
O1 O2 3_646 2.969(12)
O1 O2 3_656 2.969(12)
O1 O4 3_546 2.847(11)
O1 O4 3_556 2.847(11)
O1 O5 3_646 2.739(11)
O1 O5 3_656 2.739(11)
O2 O2 4_455 2.897(17)
O2 O2 4_555 2.897(17)
O2 O5 . 2.968(16)
O3 O3 3_646 2.595(9)
O3 O3 3_656 2.595(9)
O3 O4 3_646 2.825(10)
O3 O4 3_656 2.825(10)
O4 O5 1_455 2.832(15)
O4 O5 . 2.966(15)
